data_2243439
loop_
_publ_author_name
'Dallasta Pedroso, Sofia'
'Caracelli, Ignez'
'Zukerman-Schpector, Julio'
'Soto-Monsalve, Monica'
'De Almeida Santos, Regina H.'
'Correia, Carlos Roque D.'
'Llanes Garcia, Ariel L.'
'Kwong, Huey Chong'
'Tiekink, Edward R. T.'

_publ_section_title
;
 4-Nitrobenzyl
 3,4-bis(acetyloxy)-2-(4-methoxyphenyl)pyrrolidine-1-carboxylate: crystal
 structure, Hirshfeld surface analysis and computational chemistry
;
_journal_coeditor_code HB7923
_journal_issue 7
_journal_name_full 'Acta Crystallographica Section E'
_journal_page_first 1080
_journal_page_last 1086
_journal_paper_doi 10.1107/S2056989020007914
_journal_volume 76
_journal_year 2020
_chemical_formula_iupac 'C23 H24 N2 O9'
_chemical_formula_moiety 'C23 H24 N2 O9'
_chemical_formula_sum 'C23 H24 N2 O9'
_chemical_formula_weight 472.44
_chemical_name_systematic
;
4-Nitrobenzyl 3,4-bis(acetyloxy)-2-(4-methoxyphenyl)pyrrolidine-1-carboxylate
;
_space_group_crystal_system monoclinic
_space_group_IT_number 15
_space_group_name_Hall '-C 2yc'
_space_group_name_H-M_alt 'C 1 2/c 1'
_atom_sites_solution_hydrogens geom
_atom_sites_solution_primary direct
_atom_sites_solution_secondary difmap
_audit_creation_method SHELXL-2018/3
_cell_angle_alpha 90
_cell_angle_beta 110.0130(10)
_cell_angle_gamma 90
_cell_formula_units_Z 8
_cell_length_a 23.6396(5)
_cell_length_b 8.2906(2)
_cell_length_c 24.7683(5)
_cell_measurement_reflns_used 9984
_cell_measurement_temperature 293(2)
_cell_measurement_theta_max 25.38
_cell_measurement_theta_min 2.62
_cell_volume 4561.13(18)
_computing_cell_refinement
;
CAD-4 EXPRESS (Enraf--Nonius, 1989)
;
_computing_data_collection
;
CAD-4 EXPRESS (Enraf--Nonius, 1989)
;
_computing_data_reduction
;
XCAD4 (Harms & Wocadlo, 1995)
;
_computing_molecular_graphics
;
ORTEP-3 for Windows (Farrugia, 2012), <i>MarvinSketch</i>
(ChemAxon, 2010) and DIAMOND (Brandenburg, 2006)
;
_computing_publication_material
;
publCIF (Westrip, 2010)
;
_computing_structure_refinement
;
<i>SHELXL2018/3</i> (Sheldrick, 2015)
;
_computing_structure_solution
;
SIR2014 (Burla <i>et al.</i>,  2015)
;
_diffrn_ambient_temperature 293(2)
_diffrn_measured_fraction_theta_full 0.999
_diffrn_measured_fraction_theta_max 0.998
_diffrn_measurement_device_type 'Enraf--Nonius TurboCAD-4'
_diffrn_measurement_method 'non-profiled \w/2\q scans'
_diffrn_radiation_type MoK\a
_diffrn_radiation_wavelength 0.71073
_diffrn_reflns_av_R_equivalents 0.0196
_diffrn_reflns_av_unetI/netI 0.0138
_diffrn_reflns_limit_h_max 28
_diffrn_reflns_limit_h_min -28
_diffrn_reflns_limit_k_max 10
_diffrn_reflns_limit_k_min -7
_diffrn_reflns_limit_l_max 29
_diffrn_reflns_limit_l_min -29
_diffrn_reflns_number 22357
_diffrn_reflns_theta_full 25.242
_diffrn_reflns_theta_max 25.390
_diffrn_reflns_theta_min 1.750
_diffrn_source 'Enraf--Nonius FR590'
_diffrn_standards_decay_% 2
_diffrn_standards_interval_time 120
_diffrn_standards_number 3
_exptl_absorpt_coefficient_mu 0.107
_exptl_absorpt_correction_T_max 0.7452
_exptl_absorpt_correction_T_min 0.6855
_exptl_absorpt_correction_type multi-scan
_exptl_absorpt_process_details
;
(SADABS; Sheldrick, 1996)
;
_exptl_crystal_colour colourless
_exptl_crystal_density_diffrn 1.376
_exptl_crystal_description irregular
_exptl_crystal_F_000 1984
_exptl_crystal_size_max 0.401
_exptl_crystal_size_mid 0.360
_exptl_crystal_size_min 0.178
_refine_diff_density_max 0.301
_refine_diff_density_min -0.219
_refine_ls_extinction_method none
_refine_ls_goodness_of_fit_ref 1.012
_refine_ls_hydrogen_treatment constr
_refine_ls_matrix_type full
_refine_ls_number_parameters 310
_refine_ls_number_reflns 4172
_refine_ls_number_restraints 0
_refine_ls_restrained_S_all 1.012
_refine_ls_R_factor_all 0.0465
_refine_ls_R_factor_gt 0.0409
_refine_ls_shift/su_max 0.001
_refine_ls_shift/su_mean 0.000
_refine_ls_structure_factor_coef Fsqd
_refine_ls_weighting_details 'w=1/[\s^2^(Fo^2^)+(0.0475P)^2^+5.1476P] where P=(Fo^2^+2Fc^2^)/3'
_refine_ls_weighting_scheme calc
_refine_ls_wR_factor_gt 0.1074
_refine_ls_wR_factor_ref 0.1123
_reflns_number_gt 3646
_reflns_number_total 4172
_reflns_threshold_expression 'I > 2\s(I)'
_cod_data_source_file hb7923sup1.cif
_cod_data_source_block I
_cod_original_sg_symbol_H-M 'C 2/c'
_cod_database_code 2243439
_shelx_space_group_comment
;
The symmetry employed for this shelxl refinement is uniquely defined
by the following loop, which should always be used as a source of
symmetry information in preference to the above space-group names.
They are only intended as comments.
;
_shelx_estimated_absorpt_t_min 0.958
_shelx_estimated_absorpt_t_max 0.981

loop_
_space_group_symop_operation_xyz
'x, y, z'
'-x, y, -z+1/2'
'x+1/2, y+1/2, z'
'-x+1/2, y+1/2, -z+1/2'
'-x, -y, -z'
'x, -y, z-1/2'
'-x+1/2, -y+1/2, -z'
'x+1/2, -y+1/2, z-1/2'

loop_
_atom_site_type_symbol
_atom_site_label
_atom_site_fract_x
_atom_site_fract_y
_atom_site_fract_z
_atom_site_U_iso_or_equiv
_atom_site_adp_type
_atom_site_calc_flag
_atom_site_occupancy
_atom_site_disorder_assembly
_atom_site_disorder_group
C C1 0.41109(7) 0.33440(18) 0.82213(6) 0.0313(3) Uani d 1 . .
H H1 0.439778 0.265045 0.812398 0.038 Uiso calc 1 . .
C C2 0.35064(7) 0.33405(19) 0.77230(7) 0.0336(4) Uani d 1 . .
H H2 0.327740 0.430457 0.774943 0.040 Uiso calc 1 . .
C C3 0.31777(7) 0.1856(2) 0.78170(7) 0.0378(4) Uani d 1 . .
H H3 0.274273 0.192051 0.761254 0.045 Uiso calc 1 . .
C C4 0.33330(7) 0.1864(2) 0.84615(7) 0.0403(4) Uani d 1 . .
H H4A 0.304809 0.251133 0.857137 0.048 Uiso calc 1 . .
H H4B 0.333567 0.077780 0.860767 0.048 Uiso calc 1 . .
C C5 0.43296(7) 0.20974(18) 0.91863(7) 0.0345(4) Uani d 1 . .
C C6 0.53264(8) 0.2143(2) 0.98048(8) 0.0528(5) Uani d 1 . .
H H6A 0.542252 0.103154 0.974917 0.063 Uiso calc 1 . .
H H6B 0.516931 0.217441 1.011878 0.063 Uiso calc 1 . .
C C7 0.58827(8) 0.3154(2) 0.99508(7) 0.0417(4) Uani d 1 . .
C C8 0.64314(9) 0.2417(3) 1.02204(9) 0.0565(5) Uani d 1 . .
H H8 0.644787 0.130582 1.027501 0.068 Uiso calc 1 . .
C C9 0.69526(9) 0.3306(3) 1.04088(10) 0.0645(6) Uani d 1 . .
H H9 0.732107 0.280446 1.058971 0.077 Uiso calc 1 . .
C C10 0.69219(8) 0.4939(3) 1.03263(8) 0.0528(5) Uani d 1 . .
C C11 0.63872(9) 0.5713(3) 1.00515(9) 0.0544(5) Uani d 1 . .
H H11 0.637581 0.682263 0.999450 0.065 Uiso calc 1 . .
C C12 0.58661(8) 0.4804(2) 0.98615(8) 0.0494(5) Uani d 1 . .
H H12 0.550017 0.530722 0.967144 0.059 Uiso calc 1 . .
C C13 0.43684(7) 0.50197(18) 0.83547(6) 0.0316(3) Uani d 1 . .
C C14 0.40971(7) 0.6175(2) 0.85901(7) 0.0372(4) Uani d 1 . .
H H14 0.376437 0.589579 0.868927 0.045 Uiso calc 1 . .
C C15 0.43136(8) 0.7731(2) 0.86789(8) 0.0412(4) Uani d 1 . .
H H15 0.412718 0.849067 0.883778 0.049 Uiso calc 1 . .
C C16 0.48067(8) 0.8167(2) 0.85329(8) 0.0438(4) Uani d 1 . .
C C17 0.50828(8) 0.7033(2) 0.83008(9) 0.0513(5) Uani d 1 . .
H H17 0.541530 0.731489 0.820158 0.062 Uiso calc 1 . .
C C18 0.48621(8) 0.5466(2) 0.82156(8) 0.0430(4) Uani d 1 . .
H H18 0.505194 0.470334 0.806132 0.052 Uiso calc 1 . .
C C19 0.54992(12) 1.0247(3) 0.85250(17) 0.1022(11) Uani d 1 . .
H H19A 0.583775 0.962689 0.875791 0.153 Uiso calc 1 . .
H H19B 0.557073 1.137012 0.861793 0.153 Uiso calc 1 . .
H H19C 0.544479 1.008448 0.812661 0.153 Uiso calc 1 . .
C C20 0.31789(8) 0.3956(2) 0.67329(7) 0.0412(4) Uani d 1 . .
C C21 0.33733(10) 0.4076(3) 0.62226(9) 0.0641(6) Uani d 1 . .
H H21A 0.341021 0.301250 0.608472 0.096 Uiso calc 1 . .
H H21B 0.375514 0.461491 0.632865 0.096 Uiso calc 1 . .
H H21C 0.307975 0.467627 0.592548 0.096 Uiso calc 1 . .
C C22 0.31168(8) -0.0347(2) 0.71859(8) 0.0416(4) Uani d 1 . .
C C23 0.34279(10) -0.1848(2) 0.71099(9) 0.0565(5) Uani d 1 . .
H H23A 0.329284 -0.273887 0.728173 0.085 Uiso calc 1 . .
H H23B 0.385482 -0.171936 0.729165 0.085 Uiso calc 1 . .
H H23C 0.333649 -0.205264 0.670751 0.085 Uiso calc 1 . .
N N1 0.39393(6) 0.25809(16) 0.86773(6) 0.0352(3) Uani d 1 . .
N N2 0.74834(9) 0.5888(3) 1.05360(8) 0.0727(6) Uani d 1 . .
O O1 0.41991(6) 0.12222(15) 0.95189(5) 0.0462(3) Uani d 1 . .
O O2 0.48803(5) 0.27396(14) 0.92893(5) 0.0394(3) Uani d 1 . .
O O3 0.79605(8) 0.5171(3) 1.06567(10) 0.1097(8) Uani d 1 . .
O O4 0.74408(9) 0.7331(3) 1.05857(8) 0.0893(6) Uani d 1 . .
O O5 0.49776(7) 0.97485(16) 0.86316(8) 0.0654(4) Uani d 1 . .
O O6 0.36272(5) 0.33834(15) 0.71959(5) 0.0410(3) Uani d 1 . .
O O7 0.26983(6) 0.4321(2) 0.67504(6) 0.0632(4) Uani d 1 . .
O O8 0.34399(5) 0.04280(14) 0.76655(5) 0.0441(3) Uani d 1 . .
O O9 0.26372(7) 0.0104(2) 0.68714(6) 0.0684(5) Uani d 1 . .

loop_
_atom_site_aniso_label
_atom_site_aniso_U_11
_atom_site_aniso_U_22
_atom_site_aniso_U_33
_atom_site_aniso_U_12
_atom_site_aniso_U_13
_atom_site_aniso_U_23
C1 0.0301(8) 0.0308(8) 0.0299(8) 0.0021(6) 0.0061(6) 0.0014(6)
C2 0.0311(8) 0.0356(8) 0.0303(8) 0.0036(6) 0.0057(6) -0.0026(6)
C3 0.0270(8) 0.0371(9) 0.0431(9) 0.0004(6) 0.0039(7) -0.0050(7)
C4 0.0319(8) 0.0426(9) 0.0435(9) -0.0059(7) 0.0091(7) 0.0002(7)
C5 0.0390(9) 0.0266(7) 0.0342(8) 0.0002(6) 0.0075(7) 0.0010(7)
C6 0.0460(10) 0.0521(11) 0.0440(10) -0.0034(9) -0.0057(8) 0.0169(9)
C7 0.0402(9) 0.0491(10) 0.0295(8) -0.0012(8) 0.0037(7) 0.0018(7)
C8 0.0469(11) 0.0589(12) 0.0545(12) 0.0051(9) 0.0055(9) 0.0106(10)
C9 0.0381(10) 0.0846(17) 0.0617(13) 0.0065(10) 0.0053(9) 0.0104(12)
C10 0.0394(10) 0.0797(15) 0.0384(10) -0.0140(10) 0.0121(8) -0.0139(10)
C11 0.0595(12) 0.0502(11) 0.0546(12) -0.0096(9) 0.0207(10) -0.0123(9)
C12 0.0407(10) 0.0497(11) 0.0518(11) 0.0012(8) 0.0082(8) -0.0019(9)
C13 0.0315(8) 0.0317(8) 0.0264(7) -0.0002(6) 0.0032(6) 0.0023(6)
C14 0.0380(9) 0.0376(9) 0.0369(9) -0.0017(7) 0.0140(7) 0.0002(7)
C15 0.0452(10) 0.0365(9) 0.0411(9) 0.0006(7) 0.0139(8) -0.0052(7)
C16 0.0407(9) 0.0327(9) 0.0521(11) -0.0051(7) 0.0085(8) -0.0015(8)
C17 0.0409(10) 0.0440(10) 0.0746(14) -0.0085(8) 0.0269(10) -0.0028(9)
C18 0.0395(9) 0.0381(9) 0.0541(11) 0.0003(7) 0.0195(8) -0.0042(8)
C19 0.0737(17) 0.0508(14) 0.194(4) -0.0262(13) 0.061(2) -0.0194(18)
C20 0.0432(10) 0.0369(9) 0.0345(9) 0.0017(7) 0.0017(7) -0.0005(7)
C21 0.0683(14) 0.0829(16) 0.0367(10) -0.0014(12) 0.0123(10) 0.0033(10)
C22 0.0423(10) 0.0399(9) 0.0401(9) -0.0079(7) 0.0110(8) -0.0029(7)
C23 0.0630(13) 0.0459(11) 0.0595(13) -0.0002(9) 0.0196(10) -0.0112(9)
N1 0.0330(7) 0.0341(7) 0.0328(7) -0.0050(6) 0.0042(6) 0.0035(6)
N2 0.0582(12) 0.1074(18) 0.0531(11) -0.0282(12) 0.0200(9) -0.0212(11)
O1 0.0504(7) 0.0427(7) 0.0422(7) -0.0020(6) 0.0116(6) 0.0132(6)
O2 0.0364(6) 0.0372(6) 0.0338(6) -0.0042(5) -0.0019(5) 0.0075(5)
O3 0.0421(10) 0.154(2) 0.1255(18) -0.0190(12) 0.0188(10) -0.0200(15)
O4 0.0919(13) 0.1010(15) 0.0811(13) -0.0485(12) 0.0372(11) -0.0322(11)
O5 0.0564(8) 0.0360(7) 0.1062(13) -0.0139(6) 0.0308(8) -0.0144(7)
O6 0.0363(6) 0.0518(7) 0.0304(6) 0.0068(5) 0.0058(5) -0.0001(5)
O7 0.0482(8) 0.0815(11) 0.0506(8) 0.0230(7) 0.0050(6) 0.0112(7)
O8 0.0352(6) 0.0376(6) 0.0502(7) 0.0009(5) 0.0024(5) -0.0093(5)
O9 0.0561(9) 0.0722(10) 0.0559(9) 0.0083(8) -0.0077(7) -0.0200(8)

loop_
_atom_type_symbol
_atom_type_description
_atom_type_scat_dispersion_real
_atom_type_scat_dispersion_imag
_atom_type_scat_source
C C 0.0033 0.0016 'International Tables Vol C Tables 4.2.6.8 and 6.1.1.4'
H H 0.0000 0.0000 'International Tables Vol C Tables 4.2.6.8 and 6.1.1.4'
N N 0.0061 0.0033 'International Tables Vol C Tables 4.2.6.8 and 6.1.1.4'
O O 0.0106 0.0060 'International Tables Vol C Tables 4.2.6.8 and 6.1.1.4'

loop_
_geom_angle_atom_site_label_1
_geom_angle_atom_site_label_2
_geom_angle_atom_site_label_3
_geom_angle_site_symmetry_1
_geom_angle_site_symmetry_3
_geom_angle
_geom_angle_publ_flag
N1 C1 C13 . . 115.20(13) ?
N1 C1 C2 . . 101.03(12) ?
C13 C1 C2 . . 111.89(12) ?
N1 C1 H1 . . 109.5 ?
C13 C1 H1 . . 109.5 ?
C2 C1 H1 . . 109.5 ?
O6 C2 C3 . . 115.70(13) ?
O6 C2 C1 . . 108.19(12) ?
C3 C2 C1 . . 105.25(13) ?
O6 C2 H2 . . 109.2 ?
C3 C2 H2 . . 109.2 ?
C1 C2 H2 . . 109.2 ?
O8 C3 C4 . . 107.94(14) ?
O8 C3 C2 . . 109.73(13) ?
C4 C3 C2 . . 101.92(13) ?
O8 C3 H3 . . 112.2 ?
C4 C3 H3 . . 112.2 ?
C2 C3 H3 . . 112.2 ?
N1 C4 C3 . . 103.88(13) ?
N1 C4 H4A . . 111.0 ?
C3 C4 H4A . . 111.0 ?
N1 C4 H4B . . 111.0 ?
C3 C4 H4B . . 111.0 ?
H4A C4 H4B . . 109.0 ?
O1 C5 N1 . . 124.23(15) ?
O1 C5 O2 . . 124.12(15) ?
N1 C5 O2 . . 111.62(14) ?
O2 C6 C7 . . 109.81(15) ?
O2 C6 H6A . . 109.7 ?
C7 C6 H6A . . 109.7 ?
O2 C6 H6B . . 109.7 ?
C7 C6 H6B . . 109.7 ?
H6A C6 H6B . . 108.2 ?
C8 C7 C12 . . 119.00(18) ?
C8 C7 C6 . . 118.12(17) ?
C12 C7 C6 . . 122.73(17) ?
C9 C8 C7 . . 120.8(2) ?
C9 C8 H8 . . 119.6 ?
C7 C8 H8 . . 119.6 ?
C10 C9 C8 . . 119.0(2) ?
C10 C9 H9 . . 120.5 ?
C8 C9 H9 . . 120.5 ?
C9 C10 C11 . . 121.97(19) ?
C9 C10 N2 . . 118.7(2) ?
C11 C10 N2 . . 119.3(2) ?
C10 C11 C12 . . 118.5(2) ?
C10 C11 H11 . . 120.8 ?
C12 C11 H11 . . 120.8 ?
C11 C12 C7 . . 120.73(18) ?
C11 C12 H12 . . 119.6 ?
C7 C12 H12 . . 119.6 ?
C18 C13 C14 . . 118.23(15) ?
C18 C13 C1 . . 120.44(15) ?
C14 C13 C1 . . 121.24(14) ?
C15 C14 C13 . . 120.91(16) ?
C15 C14 H14 . . 119.5 ?
C13 C14 H14 . . 119.5 ?
C14 C15 C16 . . 120.28(16) ?
C14 C15 H15 . . 119.9 ?
C16 C15 H15 . . 119.9 ?
O5 C16 C17 . . 125.10(17) ?
O5 C16 C15 . . 115.33(17) ?
C17 C16 C15 . . 119.56(16) ?
C16 C17 C18 . . 119.65(17) ?
C16 C17 H17 . . 120.2 ?
C18 C17 H17 . . 120.2 ?
C13 C18 C17 . . 121.37(17) ?
C13 C18 H18 . . 119.3 ?
C17 C18 H18 . . 119.3 ?
O5 C19 H19A . . 109.5 ?
O5 C19 H19B . . 109.5 ?
H19A C19 H19B . . 109.5 ?
O5 C19 H19C . . 109.5 ?
H19A C19 H19C . . 109.5 ?
H19B C19 H19C . . 109.5 ?
O7 C20 O6 . . 122.57(17) ?
O7 C20 C21 . . 126.14(17) ?
O6 C20 C21 . . 111.29(16) ?
C20 C21 H21A . . 109.5 ?
C20 C21 H21B . . 109.5 ?
H21A C21 H21B . . 109.5 ?
C20 C21 H21C . . 109.5 ?
H21A C21 H21C . . 109.5 ?
H21B C21 H21C . . 109.5 ?
O9 C22 O8 . . 123.71(17) ?
O9 C22 C23 . . 125.35(17) ?
O8 C22 C23 . . 110.92(15) ?
C22 C23 H23A . . 109.5 ?
C22 C23 H23B . . 109.5 ?
H23A C23 H23B . . 109.5 ?
C22 C23 H23C . . 109.5 ?
H23A C23 H23C . . 109.5 ?
H23B C23 H23C . . 109.5 ?
C5 N1 C1 . . 124.66(13) ?
C5 N1 C4 . . 119.39(14) ?
C1 N1 C4 . . 112.69(12) ?
O3 N2 O4 . . 124.1(2) ?
O3 N2 C10 . . 118.1(2) ?
O4 N2 C10 . . 117.8(2) ?
C5 O2 C6 . . 113.56(13) ?
C16 O5 C19 . . 118.13(17) ?
C20 O6 C2 . . 116.07(13) ?
C22 O8 C3 . . 117.36(13) ?

loop_
_geom_bond_atom_site_label_1
_geom_bond_atom_site_label_2
_geom_bond_site_symmetry_2
_geom_bond_distance
_geom_bond_publ_flag
C1 N1 . 1.468(2) ?
C1 C13 . 1.507(2) ?
C1 C2 . 1.536(2) ?
C1 H1 . 0.9800 ?
C2 O6 . 1.4293(19) ?
C2 C3 . 1.516(2) ?
C2 H2 . 0.9800 ?
C3 O8 . 1.444(2) ?
C3 C4 . 1.511(2) ?
C3 H3 . 0.9800 ?
C4 N1 . 1.472(2) ?
C4 H4A . 0.9700 ?
C4 H4B . 0.9700 ?
C5 O1 . 1.214(2) ?
C5 N1 . 1.344(2) ?
C5 O2 . 1.3476(19) ?
C6 O2 . 1.4371(19) ?
C6 C7 . 1.496(3) ?
C6 H6A . 0.9700 ?
C6 H6B . 0.9700 ?
C7 C8 . 1.382(3) ?
C7 C12 . 1.385(3) ?
C8 C9 . 1.373(3) ?
C8 H8 . 0.9300 ?
C9 C10 . 1.368(3) ?
C9 H9 . 0.9300 ?
C10 C11 . 1.372(3) ?
C10 N2 . 1.476(3) ?
C11 C12 . 1.382(3) ?
C11 H11 . 0.9300 ?
C12 H12 . 0.9300 ?
C13 C18 . 1.376(2) ?
C13 C14 . 1.388(2) ?
C14 C15 . 1.377(2) ?
C14 H14 . 0.9300 ?
C15 C16 . 1.381(3) ?
C15 H15 . 0.9300 ?
C16 O5 . 1.369(2) ?
C16 C17 . 1.378(3) ?
C17 C18 . 1.388(3) ?
C17 H17 . 0.9300 ?
C18 H18 . 0.9300 ?
C19 O5 . 1.409(3) ?
C19 H19A . 0.9600 ?
C19 H19B . 0.9600 ?
C19 H19C . 0.9600 ?
C20 O7 . 1.191(2) ?
C20 O6 . 1.354(2) ?
C20 C21 . 1.488(3) ?
C21 H21A . 0.9600 ?
C21 H21B . 0.9600 ?
C21 H21C . 0.9600 ?
C22 O9 . 1.195(2) ?
C22 O8 . 1.337(2) ?
C22 C23 . 1.490(3) ?
C23 H23A . 0.9600 ?
C23 H23B . 0.9600 ?
C23 H23C . 0.9600 ?
N2 O3 . 1.218(3) ?
N2 O4 . 1.210(3) ?

loop_
_geom_hbond_atom_site_label_D
_geom_hbond_atom_site_label_H
_geom_hbond_atom_site_label_A
_geom_hbond_site_symmetry_A
_geom_hbond_distance_DH
_geom_hbond_distance_HA
_geom_hbond_distance_DA
_geom_hbond_angle_DHA
C4 H4B O7 4_546 0.97 2.60 3.129(2) 115
C6 H6A O1 5_657 0.97 2.54 3.250(2) 130

loop_
_geom_torsion_atom_site_label_1
_geom_torsion_atom_site_label_2
_geom_torsion_atom_site_label_3
_geom_torsion_atom_site_label_4
_geom_torsion_site_symmetry_1
_geom_torsion_site_symmetry_2
_geom_torsion_site_symmetry_3
_geom_torsion_site_symmetry_4
_geom_torsion
_geom_torsion_publ_flag
N1 C1 C2 O6 . . . . -155.47(12) ?
C13 C1 C2 O6 . . . . 81.46(16) ?
N1 C1 C2 C3 . . . . -31.22(15) ?
C13 C1 C2 C3 . . . . -154.29(13) ?
O6 C2 C3 O8 . . . . 44.85(17) ?
C1 C2 C3 O8 . . . . -74.51(15) ?
O6 C2 C3 C4 . . . . 159.06(13) ?
C1 C2 C3 C4 . . . . 39.70(16) ?
O8 C3 C4 N1 . . . . 83.80(15) ?
C2 C3 C4 N1 . . . . -31.73(16) ?
O2 C6 C7 C8 . . . . -148.04(18) ?
O2 C6 C7 C12 . . . . 36.3(3) ?
C12 C7 C8 C9 . . . . 1.3(3) ?
C6 C7 C8 C9 . . . . -174.4(2) ?
C7 C8 C9 C10 . . . . 0.1(3) ?
C8 C9 C10 C11 . . . . -1.2(3) ?
C8 C9 C10 N2 . . . . 179.30(19) ?
C9 C10 C11 C12 . . . . 0.9(3) ?
N2 C10 C11 C12 . . . . -179.61(18) ?
C10 C11 C12 C7 . . . . 0.6(3) ?
C8 C7 C12 C11 . . . . -1.7(3) ?
C6 C7 C12 C11 . . . . 173.92(19) ?
N1 C1 C13 C18 . . . . 137.44(16) ?
C2 C1 C13 C18 . . . . -107.93(17) ?
N1 C1 C13 C14 . . . . -46.17(19) ?
C2 C1 C13 C14 . . . . 68.47(19) ?
C18 C13 C14 C15 . . . . 0.4(2) ?
C1 C13 C14 C15 . . . . -176.07(15) ?
C13 C14 C15 C16 . . . . 0.1(3) ?
C14 C15 C16 O5 . . . . 179.04(16) ?
C14 C15 C16 C17 . . . . -0.4(3) ?
O5 C16 C17 C18 . . . . -179.27(19) ?
C15 C16 C17 C18 . . . . 0.1(3) ?
C14 C13 C18 C17 . . . . -0.7(3) ?
C1 C13 C18 C17 . . . . 175.80(16) ?
C16 C17 C18 C13 . . . . 0.5(3) ?
O1 C5 N1 C1 . . . . -166.43(16) ?
O2 C5 N1 C1 . . . . 15.2(2) ?
O1 C5 N1 C4 . . . . -8.4(3) ?
O2 C5 N1 C4 . . . . 173.30(14) ?
C13 C1 N1 C5 . . . . -68.82(19) ?
C2 C1 N1 C5 . . . . 170.43(14) ?
C13 C1 N1 C4 . . . . 131.85(14) ?
C2 C1 N1 C4 . . . . 11.10(16) ?
C3 C4 N1 C5 . . . . -147.44(15) ?
C3 C4 N1 C1 . . . . 13.09(18) ?
C9 C10 N2 O3 . . . . 16.0(3) ?
C11 C10 N2 O3 . . . . -163.5(2) ?
C9 C10 N2 O4 . . . . -162.9(2) ?
C11 C10 N2 O4 . . . . 17.7(3) ?
O1 C5 O2 C6 . . . . 7.0(2) ?
N1 C5 O2 C6 . . . . -174.71(15) ?
C7 C6 O2 C5 . . . . -168.20(15) ?
C17 C16 O5 C19 . . . . -4.5(3) ?
C15 C16 O5 C19 . . . . 176.2(2) ?
O7 C20 O6 C2 . . . . -4.1(2) ?
C21 C20 O6 C2 . . . . 175.16(15) ?
C3 C2 O6 C20 . . . . 85.09(17) ?
C1 C2 O6 C20 . . . . -157.16(13) ?
O9 C22 O8 C3 . . . . 2.4(3) ?
C23 C22 O8 C3 . . . . -176.13(15) ?
C4 C3 O8 C22 . . . . 141.18(15) ?
C2 C3 O8 C22 . . . . -108.54(16) ?

_cod_database_fobs_code 2243439
